data_4107880
loop_
_publ_author_name
'Virginia W. Manner'
'Antonio G. DiPasquale'
'James M. Mayer'

_publ_section_title
;
 Facile Concerted Proton-Electron Transfers in a Ruthenium
 Terpyridine-4'-Carboxylate Complex with a Long Distance Between the Redox
 and Basic Sites
;
_journal_name_full 'Journal of the American Chemical Society'
_journal_page_first 7210
_journal_page_last 7211
_journal_paper_doi 10.1021/ja801672w
_journal_volume 130
_journal_year 2008
_chemical_formula_sum 'C39 H49 N5 O6 Ru'
_chemical_formula_weight 784.90
_chemical_name_common 3235VWM
_chemical_name_systematic
;
 ?
;
_space_group.centring_type P

_space_group_IT_number 14
_space_group.IT_number 14

_symmetry_cell_setting monoclinic
_symmetry_space_group_name_Hall '-P 2yn'
_symmetry_space_group_name_H-M 'P 1 21/n 1'
_atom_sites_solution_hydrogens geom
_atom_sites_solution_primary direct
_atom_sites_solution_secondary difmap
_audit_creation_method SHELXL-97
_cell_angle_alpha 90.00
_cell_angle_beta 95.704(2)
_cell_angle_gamma 90.00
_cell_formula_units_Z 4
_cell_length_a 20.4473(10)
_cell_length_b 8.5753(4)
_cell_length_c 20.7023(11)
_cell_measurement_reflns_used 9973
_cell_measurement_temperature 100(2)
_cell_measurement_theta_max 69.49
_cell_measurement_theta_min 3.20
_cell_volume 3612.0(3)
_computing_cell_refinement 'Bruker SMART'
_computing_data_collection 'Bruker SMART'
_computing_data_reduction 'Bruker SAINT'
_computing_molecular_graphics ORTEP-32
_computing_publication_material WinGX
_computing_structure_refinement SHELXL-97
_computing_structure_solution SIR-2004
_diffrn_ambient_temperature 100(2)
_diffrn_measured_fraction_theta_full 0.991
_diffrn_measured_fraction_theta_max 0.989
_diffrn_measurement_device_type 'CCD area detector'
_diffrn_measurement_method 'phi and omega scans'
_diffrn_radiation_monochromator graphite
_diffrn_radiation_source 'fine-focus sealed tube'
_diffrn_radiation_type CuK\a
_diffrn_radiation_wavelength 1.54178
_diffrn_reflns_av_R_equivalents 0.0221
_diffrn_reflns_av_sigmaI/netI 0.0207
_diffrn_reflns_limit_h_max 24
_diffrn_reflns_limit_h_min -18
_diffrn_reflns_limit_k_max 10
_diffrn_reflns_limit_k_min -10
_diffrn_reflns_limit_l_max 24
_diffrn_reflns_limit_l_min -24
_diffrn_reflns_number 25463
_diffrn_reflns_theta_full 67.00
_diffrn_reflns_theta_max 68.24
_diffrn_reflns_theta_min 4.29
_exptl_absorpt_coefficient_mu 3.956
_exptl_absorpt_correction_T_max 0.8578
_exptl_absorpt_correction_T_min 0.6931
_exptl_absorpt_correction_type multi-scan
_exptl_absorpt_process_details SADABS
_exptl_crystal_colour purple
_exptl_crystal_density_diffrn 1.443
_exptl_crystal_description rod
_exptl_crystal_F_000 1640
_exptl_crystal_size_max 0.10
_exptl_crystal_size_mid 0.10
_exptl_crystal_size_min 0.04
_refine_diff_density_max 0.630
_refine_diff_density_min -0.510
_refine_diff_density_rms 0.074
_refine_ls_extinction_method none
_refine_ls_goodness_of_fit_ref 1.055
_refine_ls_hydrogen_treatment constr
_refine_ls_matrix_type full
_refine_ls_number_parameters 491
_refine_ls_number_reflns 6552
_refine_ls_number_restraints 0
_refine_ls_restrained_S_all 1.055
_refine_ls_R_factor_all 0.0378
_refine_ls_R_factor_gt 0.0334
_refine_ls_shift/su_max 0.002
_refine_ls_shift/su_mean 0.000
_refine_ls_structure_factor_coef Fsqd
_refine_ls_weighting_details 'calc w=1/[\s^2^(Fo^2^)+(0.0279P)^2^+8.5153P] where P=(Fo^2^+2Fc^2^)/3'
_refine_ls_weighting_scheme calc
_refine_ls_wR_factor_gt 0.0769
_refine_ls_wR_factor_ref 0.0790
_reflns_number_gt 5930
_reflns_number_total 6552
_reflns_threshold_expression >2sigma(I)
_cod_data_source_file ja801672w-file004.cif
_cod_data_source_block mayer06
_cod_depositor_comments
;
The following automatic conversions were performed:

'_space_group.centring_type' value 'primitive' was replaced with the
value 'P' as specified in the replacement file
'/home/antanas/src/cod-tools/trunk/data/replacement-values/replacement_values.lst'.

Automatic conversion script
Id: cif_fix_values 5642 2017-10-24 12:04:52Z antanas 
;
_cod_database_code 4107880

loop_
_symmetry_equiv_pos_as_xyz
'x, y, z'
'-x+1/2, y+1/2, -z+1/2'
'-x, -y, -z'
'x-1/2, -y-1/2, z-1/2'

loop_
_atom_site_label
_atom_site_type_symbol
_atom_site_fract_x
_atom_site_fract_y
_atom_site_fract_z
_atom_site_U_iso_or_equiv
_atom_site_adp_type
_atom_site_occupancy
_atom_site_symmetry_multiplicity
_atom_site_calc_flag
_atom_site_refinement_flags
_atom_site_disorder_assembly
_atom_site_disorder_group
C1 C 0.38393(13) 0.0019(3) 0.84303(13) 0.0179(6) Uani 1 1 d . . .
C2 C 0.33240(13) 0.0818(3) 0.79691(13) 0.0164(6) Uani 1 1 d . . .
C3 C 0.26497(13) 0.0814(3) 0.79852(14) 0.0200(6) Uani 1 1 d . . .
H3 H 0.2457 0.0350 0.8338 0.024 Uiso 1 1 calc R . .
C4 C 0.22597(13) 0.1501(3) 0.74750(15) 0.0217(6) Uani 1 1 d . . .
H4 H 0.1795 0.1484 0.7472 0.026 Uiso 1 1 calc R . .
C5 C 0.25435(13) 0.2214(3) 0.69692(15) 0.0198(6) Uani 1 1 d . . .
H5 H 0.2278 0.2652 0.6612 0.024 Uiso 1 1 calc R . .
C6 C 0.32220(13) 0.2272(3) 0.69968(13) 0.0157(5) Uani 1 1 d . . .
C7 C 0.36344(13) 0.3115(3) 0.65385(13) 0.0158(5) Uani 1 1 d . . .
C8 C 0.41906(13) -0.1535(3) 0.67812(13) 0.0183(6) Uani 1 1 d . . .
H8 H 0.3744 -0.1231 0.6783 0.022 Uiso 1 1 calc R . .
C9 C 0.43256(14) -0.2997(3) 0.65539(14) 0.0204(6) Uani 1 1 d . . .
H9 H 0.3979 -0.3678 0.6398 0.025 Uiso 1 1 calc R . .
C10 C 0.49746(14) -0.3459(3) 0.65560(14) 0.0207(6) Uani 1 1 d . . .
H10 H 0.5079 -0.4475 0.6415 0.025 Uiso 1 1 calc R . .
C11 C 0.54696(13) -0.2421(3) 0.67661(13) 0.0177(6) Uani 1 1 d . . .
H11 H 0.5918 -0.2715 0.6767 0.021 Uiso 1 1 calc R . .
C12 C 0.53055(12) -0.0952(3) 0.69752(13) 0.0146(5) Uani 1 1 d . . .
C13 C 0.57912(12) 0.0257(3) 0.71933(13) 0.0140(5) Uani 1 1 d . . .
C14 C 0.64606(12) 0.0223(3) 0.71437(12) 0.0139(5) Uani 1 1 d . . .
H14 H 0.6657 -0.0655 0.6960 0.017 Uiso 1 1 calc R . .
C15 C 0.68446(12) 0.1500(3) 0.73677(12) 0.0138(5) Uani 1 1 d . . .
C16 C 0.65516(12) 0.2766(3) 0.76467(12) 0.0145(5) Uani 1 1 d . . .
H16 H 0.6810 0.3621 0.7815 0.017 Uiso 1 1 calc R . .
C17 C 0.58743(12) 0.2761(3) 0.76754(12) 0.0133(5) Uani 1 1 d . . .
C18 C 0.54745(12) 0.3985(3) 0.79423(12) 0.0135(5) Uani 1 1 d . . .
C19 C 0.57261(13) 0.5401(3) 0.81796(13) 0.0175(6) Uani 1 1 d . . .
H19 H 0.6182 0.5623 0.8183 0.021 Uiso 1 1 calc R . .
C20 C 0.53041(14) 0.6486(3) 0.84117(14) 0.0213(6) Uani 1 1 d . . .
H20 H 0.5467 0.7464 0.8572 0.026 Uiso 1 1 calc R . .
C21 C 0.46415(13) 0.6129(3) 0.84083(14) 0.0198(6) Uani 1 1 d . . .
H21 H 0.4345 0.6853 0.8568 0.024 Uiso 1 1 calc R . .
C22 C 0.44225(13) 0.4702(3) 0.81679(13) 0.0162(5) Uani 1 1 d . . .
H22 H 0.3969 0.4460 0.8170 0.019 Uiso 1 1 calc R . .
C23 C 0.75811(12) 0.1475(3) 0.73011(13) 0.0151(5) Uani 1 1 d . . .
C24 C 0.7631(3) 0.1689(4) 0.97963(17) 0.0745(19) Uani 1 1 d . A .
H24A H 0.8043 0.1486 1.0077 0.089 Uiso 1 1 calc R . .
H24B H 0.7308 0.2114 1.0076 0.089 Uiso 1 1 calc R . .
C25 C 0.7770(4) 0.2935(5) 0.92987(19) 0.091(2) Uani 1 1 d . . .
H25A H 0.8037 0.2485 0.8972 0.110 Uiso 1 1 calc R . .
H25B H 0.7351 0.3313 0.9071 0.110 Uiso 1 1 calc R . .
C26 C 0.8135(3) 0.4276(5) 0.9644(2) 0.0763(19) Uani 1 1 d . . .
H26A H 0.8121 0.5187 0.9349 0.092 Uiso 1 1 calc R . .
H26B H 0.7909 0.4571 1.0028 0.092 Uiso 1 1 calc R . .
C27 C 0.8830(3) 0.3893(6) 0.9858(3) 0.089(2) Uani 1 1 d . . .
H27A H 0.8849 0.2941 1.0121 0.134 Uiso 1 1 calc R . .
H27B H 0.9031 0.4755 1.0117 0.134 Uiso 1 1 calc R . .
H27C H 0.9070 0.3729 0.9476 0.134 Uiso 1 1 calc R . .
C28 C 0.7878(2) -0.0637(4) 0.91305(15) 0.0386(9) Uani 1 1 d . A .
H28A H 0.7702 -0.1660 0.8974 0.046 Uiso 1 1 calc R . .
H28B H 0.7935 0.0011 0.8744 0.046 Uiso 1 1 calc R . .
C29 C 0.8545(2) -0.0891(5) 0.95014(17) 0.0500(11) Uani 1 1 d . . .
H29A H 0.8747 0.0133 0.9617 0.060 Uiso 1 1 calc R . .
H29B H 0.8489 -0.1457 0.9909 0.060 Uiso 1 1 calc R . .
C30 C 0.89929(18) -0.1805(5) 0.91111(17) 0.0502(12) Uani 1 1 d . . .
H30A H 0.9060 -0.1217 0.8711 0.060 Uiso 1 1 calc R . .
H30B H 0.8780 -0.2808 0.8980 0.060 Uiso 1 1 calc R . .
C31 C 0.9655(2) -0.2127(7) 0.9482(2) 0.0654(15) Uani 1 1 d . . .
H31A H 0.9881 -0.1138 0.9588 0.098 Uiso 1 1 calc R . .
H31B H 0.9920 -0.2765 0.9215 0.098 Uiso 1 1 calc R . .
H31C H 0.9591 -0.2686 0.9884 0.098 Uiso 1 1 calc R . .
C32 C 0.7236(2) -0.0853(4) 1.00964(15) 0.0438(10) Uani 1 1 d . A .
H32A H 0.7657 -0.1039 1.0364 0.053 Uiso 1 1 calc R . .
H32B H 0.6950 -0.0253 1.0365 0.053 Uiso 1 1 calc R . .
C33 C 0.69173(16) -0.2400(5) 0.99381(16) 0.0354(8) Uani 1 1 d . . .
H33A H 0.7179 -0.2986 0.9642 0.042 Uiso 1 1 calc R . .
H33B H 0.6472 -0.2235 0.9715 0.042 Uiso 1 1 calc R . .
C34 C 0.68693(18) -0.3340(4) 1.05544(16) 0.0360(8) Uani 1 1 d . . .
H34A H 0.7317 -0.3531 1.0767 0.043 Uiso 1 1 calc R . .
H34B H 0.6627 -0.2723 1.0857 0.043 Uiso 1 1 calc R . .
C35 C 0.65269(19) -0.4878(5) 1.0425(2) 0.0498(11) Uani 1 1 d . . .
H35A H 0.6060 -0.4696 1.0290 0.075 Uiso 1 1 calc R . .
H35B H 0.6570 -0.5509 1.0822 0.075 Uiso 1 1 calc R . .
H35C H 0.6727 -0.5432 1.0080 0.075 Uiso 1 1 calc R . .
C36 C 0.6628(4) 0.0155(10) 0.9032(4) 0.0217(17) Uani 0.510(8) 1 d P A 1
H36A H 0.6675 0.0426 0.8574 0.026 Uiso 0.510(8) 1 calc PR A 1
H36B H 0.6376 -0.0826 0.9058 0.026 Uiso 0.510(8) 1 calc PR A 1
C37 C 0.6362(3) 0.1477(7) 0.9410(3) 0.0247(17) Uani 0.510(8) 1 d P A 1
H37A H 0.6498 0.1424 0.9882 0.030 Uiso 0.510(8) 1 calc PR A 1
H37B H 0.6455 0.2520 0.9236 0.030 Uiso 0.510(8) 1 calc PR A 1
C38 C 0.5666(4) 0.0936(9) 0.9228(3) 0.0233(16) Uani 0.510(8) 1 d P A 1
H38A H 0.5614 -0.0160 0.9364 0.028 Uiso 0.510(8) 1 calc PR A 1
H38B H 0.5556 0.1003 0.8752 0.028 Uiso 0.510(8) 1 calc PR A 1
C36A C 0.6885(4) 0.0556(10) 0.9071(4) 0.0208(17) Uani 0.490(8) 1 d P A 2
H36C H 0.6908 -0.0133 0.8690 0.025 Uiso 0.490(8) 1 calc PR A 2
H36D H 0.6976 0.1630 0.8929 0.025 Uiso 0.490(8) 1 calc PR A 2
C37A C 0.5968(4) 0.0509(9) 0.9302(4) 0.0244(17) Uani 0.490(8) 1 d P A 2
H37C H 0.5658 0.0254 0.8919 0.029 Uiso 0.490(8) 1 calc PR A 2
H37D H 0.5917 -0.0269 0.9647 0.029 Uiso 0.490(8) 1 calc PR A 2
C38A C 0.5851(3) 0.2139(7) 0.9540(3) 0.0236(17) Uani 0.490(8) 1 d P A 2
H38C H 0.6117 0.2347 0.9957 0.028 Uiso 0.490(8) 1 calc PR A 2
H38D H 0.5956 0.2929 0.9218 0.028 Uiso 0.490(8) 1 calc PR A 2
C39 C 0.51577(18) 0.2142(6) 0.9621(2) 0.0587(13) Uani 1 1 d . . .
H39A H 0.4699 0.1824 0.9514 0.088 Uiso 1 1 calc R A 1
H39B H 0.5214 0.3222 0.9482 0.088 Uiso 1 1 calc R A 1
H39C H 0.5272 0.2065 1.0091 0.088 Uiso 1 1 calc R A 1
N1 N 0.35934(10) 0.1564(3) 0.74811(11) 0.0151(5) Uani 1 1 d . . .
N2 N 0.46616(10) -0.0515(3) 0.70003(11) 0.0156(5) Uani 1 1 d . . .
N3 N 0.55071(10) 0.1523(3) 0.74472(10) 0.0138(4) Uani 1 1 d . . .
N4 N 0.48165(10) 0.3638(3) 0.79316(10) 0.0139(4) Uani 1 1 d . . .
N5 N 0.7372(2) 0.0144(3) 0.95182(13) 0.0509(10) Uani 1 1 d . . .
O1 O 0.44396(9) 0.0241(2) 0.83097(9) 0.0183(4) Uani 1 1 d . . .
O2 O 0.36654(10) -0.0809(2) 0.88709(9) 0.0221(4) Uani 1 1 d . . .
O3 O 0.42590(9) 0.2878(2) 0.66391(9) 0.0163(4) Uani 1 1 d . . .
O4 O 0.33620(9) 0.3991(2) 0.61249(9) 0.0203(4) Uani 1 1 d . . .
O5 O 0.79516(9) 0.1717(2) 0.78083(9) 0.0206(4) Uani 1 1 d . . .
O6 O 0.77374(9) 0.1198(3) 0.67443(9) 0.0225(4) Uani 1 1 d . . .
Ru1 Ru 0.455306(9) 0.15603(2) 0.747185(10) 0.01292(7) Uani 1 1 d . . .

loop_
_atom_site_aniso_label
_atom_site_aniso_U_11
_atom_site_aniso_U_22
_atom_site_aniso_U_33
_atom_site_aniso_U_23
_atom_site_aniso_U_13
_atom_site_aniso_U_12
C1 0.0207(13) 0.0133(14) 0.0211(14) -0.0057(11) 0.0084(11) 0.0011(11)
C2 0.0193(13) 0.0085(13) 0.0227(14) -0.0040(11) 0.0081(11) -0.0033(10)
C3 0.0203(14) 0.0117(13) 0.0299(16) -0.0044(12) 0.0114(12) -0.0024(11)
C4 0.0120(12) 0.0135(13) 0.0406(17) -0.0042(13) 0.0070(12) -0.0014(11)
C5 0.0139(13) 0.0139(13) 0.0314(16) -0.0053(12) 0.0010(11) 0.0002(11)
C6 0.0155(12) 0.0095(12) 0.0225(14) -0.0036(11) 0.0037(11) 0.0010(10)
C7 0.0172(13) 0.0120(13) 0.0184(13) -0.0054(11) 0.0030(10) -0.0028(10)
C8 0.0150(12) 0.0175(14) 0.0227(14) -0.0024(12) 0.0036(11) -0.0022(11)
C9 0.0191(13) 0.0175(14) 0.0249(15) -0.0037(12) 0.0029(11) -0.0040(11)
C10 0.0242(14) 0.0124(13) 0.0260(15) -0.0005(12) 0.0058(12) -0.0015(12)
C11 0.0167(13) 0.0164(14) 0.0205(14) 0.0013(11) 0.0051(11) 0.0012(11)
C12 0.0139(12) 0.0153(13) 0.0151(13) 0.0024(11) 0.0038(10) -0.0002(10)
C13 0.0144(12) 0.0119(13) 0.0159(13) 0.0005(10) 0.0031(10) 0.0020(10)
C14 0.0156(12) 0.0127(13) 0.0138(12) -0.0010(10) 0.0039(10) 0.0023(10)
C15 0.0132(12) 0.0161(13) 0.0118(12) 0.0030(10) 0.0002(9) 0.0010(10)
C16 0.0132(12) 0.0164(13) 0.0139(13) 0.0006(11) 0.0016(10) -0.0011(10)
C17 0.0149(12) 0.0134(13) 0.0118(12) 0.0014(10) 0.0028(10) -0.0011(10)
C18 0.0132(12) 0.0145(13) 0.0129(12) 0.0004(10) 0.0017(10) 0.0012(10)
C19 0.0145(12) 0.0183(14) 0.0196(14) -0.0027(11) 0.0014(10) 0.0006(11)
C20 0.0223(14) 0.0165(14) 0.0251(15) -0.0056(12) 0.0030(11) -0.0015(12)
C21 0.0187(13) 0.0179(14) 0.0230(14) -0.0033(11) 0.0037(11) 0.0059(11)
C22 0.0131(12) 0.0172(14) 0.0190(13) -0.0006(11) 0.0045(10) 0.0021(11)
C23 0.0138(12) 0.0108(12) 0.0211(14) 0.0014(11) 0.0036(10) 0.0021(10)
C24 0.193(6) 0.0169(18) 0.0166(17) 0.0004(15) 0.025(2) 0.025(3)
C25 0.241(8) 0.0168(19) 0.0181(19) 0.0018(15) 0.023(3) 0.017(3)
C26 0.174(6) 0.025(2) 0.034(2) 0.0077(17) 0.034(3) 0.031(3)
C27 0.145(6) 0.041(3) 0.095(4) 0.032(3) 0.078(4) 0.036(3)
C28 0.086(3) 0.0146(16) 0.0170(15) -0.0017(12) 0.0140(17) 0.0072(17)
C29 0.101(3) 0.0290(19) 0.0192(17) -0.0068(15) 0.0008(19) 0.012(2)
C30 0.045(2) 0.079(3) 0.0303(19) -0.022(2) 0.0225(16) -0.040(2)
C31 0.044(2) 0.118(4) 0.038(2) -0.020(3) 0.0185(18) -0.040(3)
C32 0.091(3) 0.0265(18) 0.0165(16) 0.0065(14) 0.0199(17) 0.029(2)
C33 0.0259(16) 0.056(2) 0.0252(17) 0.0066(16) 0.0062(13) 0.0139(16)
C34 0.049(2) 0.0354(19) 0.0259(17) -0.0010(15) 0.0132(15) 0.0115(16)
C35 0.038(2) 0.071(3) 0.042(2) -0.006(2) 0.0164(17) -0.015(2)
C36 0.019(4) 0.026(4) 0.020(3) 0.011(3) 0.004(3) -0.006(3)
C37 0.022(3) 0.023(3) 0.028(3) -0.001(3) -0.004(2) 0.002(3)
C38 0.023(4) 0.027(4) 0.020(3) -0.003(3) 0.002(3) 0.001(3)
C36A 0.022(4) 0.017(4) 0.026(4) -0.005(3) 0.011(4) -0.003(3)
C37A 0.023(4) 0.019(4) 0.029(4) -0.004(3) -0.005(3) 0.002(3)
C38A 0.025(3) 0.022(3) 0.023(3) 0.003(3) 0.003(2) -0.001(3)
C39 0.0242(18) 0.081(3) 0.070(3) 0.031(3) -0.0037(18) -0.005(2)
N1 0.0143(10) 0.0108(11) 0.0204(11) -0.0040(9) 0.0030(9) -0.0005(9)
N2 0.0151(11) 0.0152(12) 0.0168(11) 0.0008(9) 0.0039(9) -0.0014(9)
N3 0.0140(10) 0.0143(11) 0.0129(10) 0.0002(9) 0.0006(8) -0.0004(9)
N4 0.0136(10) 0.0144(11) 0.0139(10) -0.0019(9) 0.0019(8) 0.0008(9)
N5 0.117(3) 0.0236(15) 0.0147(13) 0.0051(12) 0.0165(16) 0.0327(18)
O1 0.0181(9) 0.0170(10) 0.0210(10) 0.0006(8) 0.0079(8) 0.0013(8)
O2 0.0271(10) 0.0202(10) 0.0205(10) 0.0005(8) 0.0093(8) -0.0015(9)
O3 0.0140(9) 0.0159(9) 0.0195(10) -0.0011(8) 0.0043(7) -0.0011(7)
O4 0.0204(10) 0.0182(10) 0.0226(10) 0.0016(8) 0.0030(8) 0.0014(8)
O5 0.0152(9) 0.0234(11) 0.0227(10) -0.0035(9) -0.0007(8) -0.0013(8)
O6 0.0147(9) 0.0331(12) 0.0205(10) -0.0014(9) 0.0051(8) 0.0018(8)
Ru1 0.00969(10) 0.01186(11) 0.01778(11) -0.00184(8) 0.00422(7) -0.00024(8)

loop_
_atom_type_symbol
_atom_type_description
_atom_type_scat_dispersion_real
_atom_type_scat_dispersion_imag
_atom_type_scat_source
C C 0.0181 0.0091 'International Tables Vol C Tables 4.2.6.8 and 6.1.1.4'
H H 0.0000 0.0000 'International Tables Vol C Tables 4.2.6.8 and 6.1.1.4'
N N 0.0311 0.0180 'International Tables Vol C Tables 4.2.6.8 and 6.1.1.4'
O O 0.0492 0.0322 'International Tables Vol C Tables 4.2.6.8 and 6.1.1.4'
Ru Ru 0.0552 3.2960 'International Tables Vol C Tables 4.2.6.8 and 6.1.1.4'

loop_
_geom_angle_atom_site_label_1
_geom_angle_atom_site_label_2
_geom_angle_atom_site_label_3
_geom_angle
O2 C1 O1 125.2(3)
O2 C1 C2 119.5(2)
O1 C1 C2 115.3(2)
N1 C2 C3 119.9(3)
N1 C2 C1 112.0(2)
C3 C2 C1 128.1(3)
C2 C3 C4 118.6(3)
C2 C3 H3 120.7
C4 C3 H3 120.7
C5 C4 C3 120.6(3)
C5 C4 H4 119.7
C3 C4 H4 119.7
C6 C5 C4 118.5(3)
C6 C5 H5 120.7
C4 C5 H5 120.7
N1 C6 C5 120.4(3)
N1 C6 C7 112.0(2)
C5 C6 C7 127.6(3)
O4 C7 O3 125.5(3)
O4 C7 C6 119.1(2)
O3 C7 C6 115.4(2)
N2 C8 C9 123.1(3)
N2 C8 H8 118.5
C9 C8 H8 118.5
C8 C9 C10 118.9(3)
C8 C9 H9 120.5
C10 C9 H9 120.5
C11 C10 C9 119.2(3)
C11 C10 H10 120.4
C9 C10 H10 120.4
C12 C11 C10 119.4(3)
C12 C11 H11 120.3
C10 C11 H11 120.3
N2 C12 C11 121.5(2)
N2 C12 C13 114.5(2)
C11 C12 C13 124.0(2)
N3 C13 C14 120.6(2)
N3 C13 C12 112.2(2)
C14 C13 C12 127.1(2)
C13 C14 C15 119.1(2)
C13 C14 H14 120.5
C15 C14 H14 120.5
C16 C15 C14 119.8(2)
C16 C15 C23 121.2(2)
C14 C15 C23 119.0(2)
C17 C16 C15 119.1(2)
C17 C16 H16 120.4
C15 C16 H16 120.4
N3 C17 C16 120.4(2)
N3 C17 C18 112.3(2)
C16 C17 C18 127.3(2)
N4 C18 C19 121.4(2)
N4 C18 C17 114.8(2)
C19 C18 C17 123.8(2)
C20 C19 C18 119.2(2)
C20 C19 H19 120.4
C18 C19 H19 120.4
C19 C20 C21 119.4(3)
C19 C20 H20 120.3
C21 C20 H20 120.3
C22 C21 C20 118.6(3)
C22 C21 H21 120.7
C20 C21 H21 120.7
N4 C22 C21 123.4(2)
N4 C22 H22 118.3
C21 C22 H22 118.3
O6 C23 O5 128.2(2)
O6 C23 C15 115.5(2)
O5 C23 C15 116.3(2)
N5 C24 C25 115.8(3)
N5 C24 H24A 108.3
C25 C24 H24A 108.3
N5 C24 H24B 108.3
C25 C24 H24B 108.3
H24A C24 H24B 107.4
C26 C25 C24 109.2(3)
C26 C25 H25A 109.8
C24 C25 H25A 109.8
C26 C25 H25B 109.8
C24 C25 H25B 109.8
H25A C25 H25B 108.3
C27 C26 C25 112.7(4)
C27 C26 H26A 109.1
C25 C26 H26A 109.1
C27 C26 H26B 109.1
C25 C26 H26B 109.1
H26A C26 H26B 107.8
C26 C27 H27A 109.5
C26 C27 H27B 109.5
H27A C27 H27B 109.5
C26 C27 H27C 109.5
H27A C27 H27C 109.5
H27B C27 H27C 109.5
C29 C28 N5 114.8(3)
C29 C28 H28A 108.6
N5 C28 H28A 108.6
C29 C28 H28B 108.6
N5 C28 H28B 108.6
H28A C28 H28B 107.5
C30 C29 C28 111.7(3)
C30 C29 H29A 109.3
C28 C29 H29A 109.3
C30 C29 H29B 109.3
C28 C29 H29B 109.3
H29A C29 H29B 107.9
C29 C30 C31 112.6(3)
C29 C30 H30A 109.1
C31 C30 H30A 109.1
C29 C30 H30B 109.1
C31 C30 H30B 109.1
H30A C30 H30B 107.8
C30 C31 H31A 109.5
C30 C31 H31B 109.5
H31A C31 H31B 109.5
C30 C31 H31C 109.5
H31A C31 H31C 109.5
H31B C31 H31C 109.5
C33 C32 N5 115.8(3)
C33 C32 H32A 108.3
N5 C32 H32A 108.3
C33 C32 H32B 108.3
N5 C32 H32B 108.3
H32A C32 H32B 107.4
C32 C33 C34 110.4(3)
C32 C33 H33A 109.6
C34 C33 H33A 109.6
C32 C33 H33B 109.6
C34 C33 H33B 109.6
H33A C33 H33B 108.1
C35 C34 C33 112.5(3)
C35 C34 H34A 109.1
C33 C34 H34A 109.1
C35 C34 H34B 109.1
C33 C34 H34B 109.1
H34A C34 H34B 107.8
C34 C35 H35A 109.5
C34 C35 H35B 109.5
H35A C35 H35B 109.5
C34 C35 H35C 109.5
H35A C35 H35C 109.5
H35B C35 H35C 109.5
C37 C36 N5 92.5(5)
C37 C36 H36A 113.2
N5 C36 H36A 113.2
C37 C36 H36B 113.2
N5 C36 H36B 113.2
H36A C36 H36B 110.6
C38 C37 C36 91.1(5)
C38 C37 H37A 113.5
C36 C37 H37A 113.5
C38 C37 H37B 113.5
C36 C37 H37B 113.5
H37A C37 H37B 110.8
C37 C38 C39 107.1(5)
C37 C38 H38A 110.3
C39 C38 H38A 110.3
C37 C38 H38B 110.3
C39 C38 H38B 110.3
H38A C38 H38B 108.5
N5 C36A C37A 119.0(6)
N5 C36A H36C 107.6
C37A C36A H36C 107.6
N5 C36A H36D 107.6
C37A C36A H36D 107.6
H36C C36A H36D 107.0
C38A C37A C36A 104.2(5)
C38A C37A H37C 110.9
C36A C37A H37C 110.9
C38A C37A H37D 110.9
C36A C37A H37D 110.9
H37C C37A H37D 108.9
C39 C38A C37A 103.2(5)
C39 C38A H38C 111.1
C37A C38A H38C 111.1
C39 C38A H38D 111.1
C37A C38A H38D 111.1
H38C C38A H38D 109.1
C38A C39 C38 45.6(4)
C38A C39 H39A 154.3
C38 C39 H39A 109.5
C38A C39 H39B 79.8
C38 C39 H39B 109.5
H39A C39 H39B 109.5
C38A C39 H39C 88.6
C38 C39 H39C 109.5
H39A C39 H39C 109.5
H39B C39 H39C 109.5
C6 N1 C2 121.9(2)
C6 N1 Ru1 119.04(18)
C2 N1 Ru1 119.07(18)
C8 N2 C12 117.8(2)
C8 N2 Ru1 128.03(18)
C12 N2 Ru1 113.80(17)
C17 N3 C13 121.0(2)
C17 N3 Ru1 119.77(18)
C13 N3 Ru1 119.19(17)
C22 N4 C18 118.0(2)
C22 N4 Ru1 128.03(18)
C18 N4 Ru1 113.79(17)
C36A N5 C24 103.9(5)
C36A N5 C32 120.8(5)
C24 N5 C32 106.0(3)
C36A N5 C28 104.4(4)
C24 N5 C28 110.7(4)
C32 N5 C28 110.7(2)
C36A N5 C36 18.2(4)
C24 N5 C36 117.9(4)
C32 N5 C36 103.9(4)
C28 N5 C36 107.3(3)
C1 O1 Ru1 115.07(17)
C7 O3 Ru1 114.55(16)
N3 Ru1 N1 178.75(9)
N3 Ru1 N2 79.53(9)
N1 Ru1 N2 99.29(9)
N3 Ru1 N4 79.11(9)
N1 Ru1 N4 102.06(9)
N2 Ru1 N4 158.64(9)
N3 Ru1 O3 101.09(8)
N1 Ru1 O3 78.59(8)
N2 Ru1 O3 96.43(8)
N4 Ru1 O3 87.38(8)
N3 Ru1 O1 101.82(8)
N1 Ru1 O1 78.50(8)
N2 Ru1 O1 87.23(8)
N4 Ru1 O1 97.43(8)
O3 Ru1 O1 157.09(7)

loop_
_geom_bond_atom_site_label_1
_geom_bond_atom_site_label_2
_geom_bond_distance
C1 O2 1.236(3)
C1 O1 1.291(3)
C1 C2 1.514(4)
C2 N1 1.358(3)
C2 C3 1.383(4)
C3 C4 1.390(4)
C3 H3 0.9500
C4 C5 1.388(4)
C4 H4 0.9500
C5 C6 1.384(4)
C5 H5 0.9500
C6 N1 1.341(4)
C6 C7 1.514(4)
C7 O4 1.230(3)
C7 O3 1.289(3)
C8 N2 1.346(3)
C8 C9 1.377(4)
C8 H8 0.9500
C9 C10 1.384(4)
C9 H9 0.9500
C10 C11 1.385(4)
C10 H10 0.9500
C11 C12 1.384(4)
C11 H11 0.9500
C12 N2 1.375(3)
C12 C13 1.475(4)
C13 N3 1.362(3)
C13 C14 1.383(4)
C14 C15 1.399(4)
C14 H14 0.9500
C15 C16 1.393(4)
C15 C23 1.526(3)
C16 C17 1.392(4)
C16 H16 0.9500
C17 N3 1.358(3)
C17 C18 1.471(4)
C18 N4 1.376(3)
C18 C19 1.389(4)
C19 C20 1.387(4)
C19 H19 0.9500
C20 C21 1.388(4)
C20 H20 0.9500
C21 C22 1.379(4)
C21 H21 0.9500
C22 N4 1.341(3)
C22 H22 0.9500
C23 O6 1.249(3)
C23 O5 1.249(3)
C24 N5 1.518(5)
C24 C25 1.530(5)
C24 H24A 0.9900
C24 H24B 0.9900
C25 C26 1.511(7)
C25 H25A 0.9900
C25 H25B 0.9900
C26 C27 1.484(8)
C26 H26A 0.9900
C26 H26B 0.9900
C27 H27A 0.9800
C27 H27B 0.9800
C27 H27C 0.9800
C28 C29 1.512(6)
C28 N5 1.526(5)
C28 H28A 0.9900
C28 H28B 0.9900
C29 C30 1.502(5)
C29 H29A 0.9900
C29 H29B 0.9900
C30 C31 1.513(6)
C30 H30A 0.9900
C30 H30B 0.9900
C31 H31A 0.9800
C31 H31B 0.9800
C31 H31C 0.9800
C32 C33 1.500(6)
C32 N5 1.519(4)
C32 H32A 0.9900
C32 H32B 0.9900
C33 C34 1.520(5)
C33 H33A 0.9900
C33 H33B 0.9900
C34 C35 1.505(5)
C34 H34A 0.9900
C34 H34B 0.9900
C35 H35A 0.9800
C35 H35B 0.9800
C35 H35C 0.9800
C36 C37 1.509(10)
C36 N5 1.739(9)
C36 H36A 0.9900
C36 H36B 0.9900
C37 C38 1.508(9)
C37 H37A 0.9900
C37 H37B 0.9900
C38 C39 1.728(9)
C38 H38A 0.9900
C38 H38B 0.9900
C36A N5 1.338(9)
C36A C37A 1.982(11)
C36A H36C 0.9900
C36A H36D 0.9900
C37A C38A 1.509(10)
C37A H37C 0.9900
C37A H37D 0.9900
C38A C39 1.443(7)
C38A H38C 0.9900
C38A H38D 0.9900
C39 H39A 0.9800
C39 H39B 0.9800
C39 H39C 0.9800
N1 Ru1 1.964(2)
N2 Ru1 2.053(2)
N3 Ru1 1.957(2)
N4 Ru1 2.066(2)
O1 Ru1 2.1031(19)
O3 Ru1 2.0988(19)
